data_2015910
loop_
_publ_author_name
'M. Enriqueta D\'iaz de Vivar'
'Sergio Baggio'
'Mar\'ia Teresa Garland'
'Ricardo Baggio'

_publ_section_title
;
 Poly[[\m~2~-4,4'-bipyridine-di-\m~3~-sulfito-dizinc(II)] monohydrate]
;
_journal_coeditor_code HJ3032
_journal_issue 4
_journal_name_full 'Acta Crystallographica Section C'
_journal_page_first m157
_journal_page_last m158
_journal_paper_doi 10.1107/S0108270107009535
_journal_volume 63
_journal_year 2007
_chemical_formula_iupac '[Zn2 (S O3)2 (C10 H8 N2)] , H2 O'
_chemical_formula_moiety 'C10 H8 N2 O6 S2 Zn2 , H2 O'
_chemical_formula_sum 'C10 H10 N2 O7 S2 Zn2'
_chemical_formula_weight 465.06
_chemical_name_systematic
;
Poly[[\m~2~-4,4'-bipyridine-di-\m~3~-sulfito-dizinc(II)] monohydrate]
;
_space_group_IT_number 15
_symmetry_cell_setting monoclinic
_symmetry_space_group_name_Hall '-C 2yc'
_symmetry_space_group_name_H-M 'C 1 2/c 1'
_atom_sites_solution_hydrogens geom
_atom_sites_solution_primary direct
_atom_sites_solution_secondary difmap
_audit_creation_method SHELXL97
_cell_angle_alpha 90.00
_cell_angle_beta 100.674(3)
_cell_angle_gamma 90.00
_cell_formula_units_Z 4
_cell_length_a 16.581(3)
_cell_length_b 4.7819(10)
_cell_length_c 19.230(4)
_cell_measurement_reflns_used 4230
_cell_measurement_temperature 291(2)
_cell_measurement_theta_max 25.88
_cell_measurement_theta_min 3.19
_cell_volume 1498.3(5)
_computing_cell_refinement 'SAINT-NT (Bruker, 2001 )'
_computing_data_collection 'SMART-NT (Bruker, 2001)'
_computing_data_reduction SAINT-NT
_computing_molecular_graphics 'SHELXTL-NT (Bruker, 2001)'
_computing_publication_material 'SHELXTL-NT and PLATON (Spek, 2003)'
_computing_structure_refinement 'SHELXL97 (Sheldrick, 1997)'
_computing_structure_solution 'SHELXS97 (Sheldrick, 1997)'
_diffrn_ambient_temperature 291(2)
_diffrn_measured_fraction_theta_full 1.000
_diffrn_measured_fraction_theta_max 0.933
_diffrn_measurement_device_type 'Bruker SMART CCD area-detector'
_diffrn_measurement_method '\f and \w'
_diffrn_radiation_monochromator graphite
_diffrn_radiation_source 'fine-focus sealed tube'
_diffrn_radiation_type MoK\a
_diffrn_radiation_wavelength 0.71073
_diffrn_reflns_av_R_equivalents 0.0378
_diffrn_reflns_av_sigmaI/netI 0.0396
_diffrn_reflns_limit_h_max 20
_diffrn_reflns_limit_h_min -21
_diffrn_reflns_limit_k_max 6
_diffrn_reflns_limit_k_min -6
_diffrn_reflns_limit_l_max 24
_diffrn_reflns_limit_l_min -25
_diffrn_reflns_number 5871
_diffrn_reflns_theta_full 25.00
_diffrn_reflns_theta_max 27.84
_diffrn_reflns_theta_min 2.16
_diffrn_standards_number 0
_exptl_absorpt_coefficient_mu 3.516
_exptl_absorpt_correction_T_max 0.65
_exptl_absorpt_correction_T_min 0.51
_exptl_absorpt_correction_type multi-scan
_exptl_absorpt_process_details '(SADABS; Sheldrick, 2001)'
_exptl_crystal_colour colourless
_exptl_crystal_density_diffrn 2.062
_exptl_crystal_density_method 'not measured'
_exptl_crystal_description prisms
_exptl_crystal_F_000 928
_exptl_crystal_size_max 0.20
_exptl_crystal_size_mid 0.16
_exptl_crystal_size_min 0.12
_refine_diff_density_max 0.466
_refine_diff_density_min -0.345
_refine_ls_extinction_method none
_refine_ls_goodness_of_fit_ref 1.025
_refine_ls_hydrogen_treatment constr
_refine_ls_matrix_type full
_refine_ls_number_parameters 105
_refine_ls_number_reflns 1668
_refine_ls_number_restraints 0
_refine_ls_restrained_S_all 1.025
_refine_ls_R_factor_all 0.0449
_refine_ls_R_factor_gt 0.0342
_refine_ls_shift/su_max 0.001
_refine_ls_shift/su_mean 0.000
_refine_ls_structure_factor_coef Fsqd
_refine_ls_weighting_details 'calc w = 1/[\s^2^(Fo^2^)+(0.0458P)^2^+0.0705P] where P=(Fo^2^+2Fc^2^)/3'
_refine_ls_weighting_scheme calc
_refine_ls_wR_factor_gt 0.0835
_refine_ls_wR_factor_ref 0.0891
_reflns_number_gt 1360
_reflns_number_total 1668
_reflns_threshold_expression I>2\s(I)
_cod_data_source_file hj3032.cif
_cod_data_source_block I
_cod_original_sg_symbol_H-M 'C 2/c'
_cod_database_code 2015910
_cod_database_fobs_code 2015910

loop_
_symmetry_equiv_pos_as_xyz
'x, y, z'
'x, -y, z+1/2'
'x+1/2, y+1/2, z'
'x+1/2, -y+1/2, z+1/2'
'-x, -y, -z'
'-x, y, -z-1/2'
'-x+1/2, -y+1/2, -z'
'-x+1/2, y+1/2, -z-1/2'

loop_
_atom_site_type_symbol
_atom_site_label
_atom_site_fract_x
_atom_site_fract_y
_atom_site_fract_z
_atom_site_U_iso_or_equiv
_atom_site_adp_type
_atom_site_calc_flag
_atom_site_refinement_flags
_atom_site_occupancy
Zn Zn1 0.71542(2) 0.22536(7) 0.317057(18) 0.03089(15) Uani d . 1
S S1 0.66922(5) 0.22742(15) 0.15489(4) 0.0297(2) Uani d . 1
O O1 0.64401(14) 0.1784(5) 0.22609(11) 0.0364(5) Uani d . 1
O O2 0.68035(13) 0.5409(4) 0.14913(11) 0.0362(5) Uani d . 1
O O3 0.75710(14) 0.1198(5) 0.16492(13) 0.0418(6) Uani d . 1
N N1 0.63591(15) 0.1481(5) 0.38335(13) 0.0312(6) Uani d . 1
C C1 0.5756(2) -0.0361(7) 0.36659(17) 0.0367(8) Uani d . 1
H H1 0.5700 -0.1272 0.3232 0.044 Uiso calc R 1
C C2 0.52129(19) -0.0988(7) 0.40998(17) 0.0335(7) Uani d . 1
H H2 0.4795 -0.2277 0.3956 0.040 Uiso calc R 1
C C3 0.52868(17) 0.0305(6) 0.47533(15) 0.0275(6) Uani d . 1
C C4 0.5917(2) 0.2210(7) 0.49275(18) 0.0403(8) Uani d . 1
H H4 0.5997 0.3120 0.5362 0.048 Uiso calc R 1
C C5 0.6427(2) 0.2757(7) 0.44555(18) 0.0395(8) Uani d . 1
H H5 0.6839 0.4083 0.4577 0.047 Uiso calc R 1
O O1W 0.5000 0.5001(8) 0.2500 0.0661(11) Uani d S 1
H H1W 0.5352 0.3962 0.2358 0.099 Uiso d R 1

loop_
_atom_site_aniso_label
_atom_site_aniso_U_11
_atom_site_aniso_U_22
_atom_site_aniso_U_33
_atom_site_aniso_U_12
_atom_site_aniso_U_13
_atom_site_aniso_U_23
Zn1 0.0339(3) 0.0319(2) 0.0302(2) -0.00284(15) 0.01458(17) 0.00036(15)
S1 0.0311(4) 0.0299(4) 0.0280(4) -0.0022(3) 0.0053(3) -0.0009(3)
O1 0.0356(13) 0.0455(13) 0.0299(12) -0.0028(10) 0.0102(10) 0.0045(10)
O2 0.0371(13) 0.0293(11) 0.0410(13) 0.0027(10) 0.0044(10) 0.0081(10)
O3 0.0348(13) 0.0298(12) 0.0650(16) 0.0037(10) 0.0204(11) 0.0028(11)
N1 0.0315(14) 0.0357(14) 0.0292(14) -0.0025(11) 0.0128(11) 0.0006(11)
C1 0.0398(19) 0.0421(18) 0.0318(18) -0.0056(15) 0.0161(15) -0.0089(14)
C2 0.0355(18) 0.0349(17) 0.0330(18) -0.0085(14) 0.0143(14) -0.0033(14)
C3 0.0266(16) 0.0323(16) 0.0243(16) -0.0002(13) 0.0061(12) 0.0034(12)
C4 0.045(2) 0.052(2) 0.0263(17) -0.0154(16) 0.0143(15) -0.0075(15)
C5 0.0377(19) 0.047(2) 0.0349(19) -0.0165(15) 0.0108(15) -0.0051(15)
O1W 0.056(2) 0.057(2) 0.087(3) 0.000 0.019(2) 0.000

loop_
_atom_type_symbol
_atom_type_description
_atom_type_scat_dispersion_real
_atom_type_scat_dispersion_imag
_atom_type_scat_source
C C 0.0033 0.0016 'International Tables Vol C Tables 4.2.6.8 and 6.1.1.4'
H H 0.0000 0.0000 'International Tables Vol C Tables 4.2.6.8 and 6.1.1.4'
N N 0.0061 0.0033 'International Tables Vol C Tables 4.2.6.8 and 6.1.1.4'
O O 0.0106 0.0060 'International Tables Vol C Tables 4.2.6.8 and 6.1.1.4'
S S 0.1246 0.1234 'International Tables Vol C Tables 4.2.6.8 and 6.1.1.4'
Zn Zn 0.2839 1.4301 'International Tables Vol C Tables 4.2.6.8 and 6.1.1.4'

loop_
_geom_angle_atom_site_label_1
_geom_angle_atom_site_label_2
_geom_angle_atom_site_label_3
_geom_angle_site_symmetry_1
_geom_angle_site_symmetry_3
_geom_angle
O1 Zn1 O2 . 8_646 127.41(9)
O1 Zn1 O3 . 8_656 110.82(10)
O2 Zn1 O3 8_646 8_656 102.41(9)
O1 Zn1 N1 . . 100.76(10)
O2 Zn1 N1 8_646 . 110.37(10)
O3 Zn1 N1 8_656 . 102.79(10)
O2 S1 O1 . . 105.98(13)
O2 S1 O3 . . 102.51(12)
O1 S1 O3 . . 104.45(13)
S1 O1 Zn1 . . 124.84(14)
S1 O2 Zn1 . 8_656 122.49(12)
S1 O3 Zn1 . 8_646 122.28(13)
C1 N1 C5 . . 117.3(3)
C1 N1 Zn1 . . 121.1(2)
C5 N1 Zn1 . . 121.7(2)
N1 C1 C2 . . 123.3(3)
N1 C1 H1 . . 118.4
C2 C1 H1 . . 118.4
C1 C2 C3 . . 119.8(3)
C1 C2 H2 . . 120.1
C3 C2 H2 . . 120.1
C4 C3 C2 . . 116.8(3)
C4 C3 C3 . 5_656 121.2(3)
C2 C3 C3 . 5_656 122.0(3)
C5 C4 C3 . . 119.7(3)
C5 C4 H4 . . 120.1
C3 C4 H4 . . 120.1
N1 C5 C4 . . 123.2(3)
N1 C5 H5 . . 118.4
C4 C5 H5 . . 118.4

loop_
_geom_bond_atom_site_label_1
_geom_bond_atom_site_label_2
_geom_bond_site_symmetry_2
_geom_bond_distance
_geom_bond_publ_flag
Zn1 O1 . 1.935(2) y
Zn1 O2 8_646 1.942(2) y
Zn1 O3 8_656 1.956(2) y
Zn1 N1 . 2.030(2) y
S1 O2 . 1.517(2) y
S1 O1 . 1.522(2) y
S1 O3 . 1.523(2) y
N1 C1 . 1.326(4) ?
N1 C5 . 1.329(4) ?
C1 C2 . 1.370(4) ?
C1 H1 . 0.9300 ?
C2 C3 . 1.385(4) ?
C2 H2 . 0.9300 ?
C3 C4 . 1.380(4) ?
C3 C3 5_656 1.491(6) ?
C4 C5 . 1.375(4) ?
C4 H4 . 0.9300 ?
C5 H5 . 0.9300 ?
O1W H1W . 0.8501 ?

loop_
_geom_hbond_atom_site_label_D
_geom_hbond_atom_site_label_H
_geom_hbond_atom_site_label_A
_geom_hbond_site_symmetry_A
_geom_hbond_distance_DH
_geom_hbond_distance_HA
_geom_hbond_distance_DA
_geom_hbond_angle_DHA
O1W H1W O1 . 0.85 2.12 2.947(3) 164.1
C1 H1 O1W 1_545 0.93 2.43 3.237(4) 145.2
C4 H4 O2 2_565 0.93 2.43 3.296(4) 154.2
